data_1549345
loop_
_publ_author_name
'Zhong, Ling'
'Shi, Jianyou'
'Zhong, Lei'
'Wei, Xin'
'Xhang, Hongjia'
'Cheng, Liang'
'Bai, Lan'

_publ_section_title
;
 2-(3-Chlorophenyl)-3,4-dihydrobenzo[<i>f</i>][1,4]oxazepin-5(2<i>H</i>)-one
;
_journal_coeditor_code LH5867
_journal_issue 4
_journal_name_full IUCrData
_journal_page_first x180587
_journal_paper_doi 10.1107/S2414314618005874
_journal_volume 3
_journal_year 2018
_chemical_formula_iupac 'C15 H12 Cl N O2'
_chemical_formula_moiety 'C15 H12 Cl N O2'
_chemical_formula_sum 'C15 H12 Cl N O2'
_chemical_formula_weight 273.71
_chemical_name_systematic
;
2-(3-Chlorophenyl)-3,4-dihydrobenzo[<i>f</i>][1,4]oxazepin-5(2<i>H</i>)-one
;
_space_group_crystal_system triclinic
_space_group_IT_number 2
_space_group_name_Hall '-P 1'
_space_group_name_H-M_alt 'P -1'
_symmetry_space_group_name_Hall '-P 1'
_symmetry_space_group_name_H-M 'P -1'
_atom_sites_solution_hydrogens mixed
_atom_sites_solution_primary direct
_audit_creation_method
;
Olex2 1.2
(compiled 2016.09.09 svn.r3337 for OlexSys, GUI svn.r5227)
;
_cell_angle_alpha 80.123(17)
_cell_angle_beta 84.570(18)
_cell_angle_gamma 88.084(15)
_cell_formula_units_Z 2
_cell_length_a 7.2162(15)
_cell_length_b 8.0068(14)
_cell_length_c 11.650(3)
_cell_measurement_reflns_used 1590
_cell_measurement_temperature 293(2)
_cell_measurement_theta_max 27.5840
_cell_measurement_theta_min 3.4660
_cell_volume 660.1(3)
_computing_cell_refinement
;
CrysAlis PRO (Agilent, 2014)
;
_computing_data_collection
;
CrysAlis PRO (Agilent, 2014)
;
_computing_data_reduction
;
CrysAlis PRO (Agilent, 2014)
;
_computing_molecular_graphics
;
<i>OLEX2</i> (Dolomanov <i>et al.</i>,  2009)
;
_computing_publication_material
;
<i>OLEX2</i> (Dolomanov <i>et al.</i>,  2009)
;
_computing_structure_refinement
;
SHELXL2014 (Sheldrick, 2015)
;
_computing_structure_solution
;
SHELXS97 (Sheldrick, 2008)
;
_diffrn_ambient_temperature 293.15
_diffrn_detector_area_resol_mean 16.0874
_diffrn_measured_fraction_theta_full 0.998
_diffrn_measured_fraction_theta_max 0.997
_diffrn_measurement_device 'four-circle diffractometer'
_diffrn_measurement_device_type 'Agilent Xcalibur, Eos'
_diffrn_measurement_method '\w scans'
_diffrn_radiation_monochromator graphite
_diffrn_radiation_type MoK\a
_diffrn_radiation_wavelength 0.71073
_diffrn_reflns_av_R_equivalents 0.0163
_diffrn_reflns_limit_h_max 8
_diffrn_reflns_limit_h_min -9
_diffrn_reflns_limit_k_max 9
_diffrn_reflns_limit_k_min -7
_diffrn_reflns_limit_l_max 14
_diffrn_reflns_limit_l_min -14
_diffrn_reflns_number 4864
_diffrn_reflns_theta_full 25.242
_diffrn_reflns_theta_max 26.369
_diffrn_reflns_theta_min 3.211
_exptl_absorpt_coefficient_mu 0.286
_exptl_absorpt_correction_T_max 1.00000
_exptl_absorpt_correction_T_min 0.89610
_exptl_absorpt_correction_type multi-scan
_exptl_absorpt_process_details
;
(CrysAlis PRO; Agilent, 2014)
;
_exptl_crystal_colour Colorless
_exptl_crystal_density_diffrn 1.377
_exptl_crystal_density_method 'not measured'
_exptl_crystal_description ' '
_exptl_crystal_F_000 284
_exptl_crystal_size_max 0.4
_exptl_crystal_size_mid 0.35
_exptl_crystal_size_min 0.3
_refine_diff_density_max 0.289
_refine_diff_density_min -0.324
_refine_ls_extinction_method none
_refine_ls_goodness_of_fit_ref 1.031
_refine_ls_hydrogen_treatment mixed
_refine_ls_matrix_type full
_refine_ls_number_parameters 176
_refine_ls_number_reflns 2678
_refine_ls_number_restraints 0
_refine_ls_restrained_S_all 1.031
_refine_ls_R_factor_all 0.0653
_refine_ls_R_factor_gt 0.0461
_refine_ls_shift/su_max 0.000
_refine_ls_shift/su_mean 0.000
_refine_ls_structure_factor_coef Fsqd
_refine_ls_weighting_details 'w=1/[\s^2^(Fo^2^)+(0.0452P)^2^+0.2184P] where P=(Fo^2^+2Fc^2^)/3'
_refine_ls_weighting_scheme calc
_refine_ls_wR_factor_gt 0.1042
_refine_ls_wR_factor_ref 0.1183
_reflns_number_gt 2002
_reflns_number_total 2678
_reflns_threshold_expression 'I > 2\s(I)'
_cod_data_source_file lh5867sup1.cif
_cod_data_source_block I
_cod_original_cell_volume 660.0(2)
_cod_database_code 1549345
_shelx_space_group_comment
;
The symmetry employed for this shelxl refinement is uniquely defined
by the following loop, which should always be used as a source of
symmetry information in preference to the above space-group names.
They are only intended as comments.
;
_shelx_estimated_absorpt_t_min 0.894
_shelx_estimated_absorpt_t_max 0.919

loop_
_space_group_symop_operation_xyz
'x, y, z'
'-x, -y, -z'

loop_
_atom_site_type_symbol
_atom_site_label
_atom_site_fract_x
_atom_site_fract_y
_atom_site_fract_z
_atom_site_U_iso_or_equiv
_atom_site_adp_type
_atom_site_calc_flag
_atom_site_occupancy
Cl Cl1 1.11743(9) 0.53184(10) 0.26327(7) 0.0761(3) Uani d 1
O O1 0.52072(19) 0.63356(16) 0.32657(12) 0.0408(4) Uani d 1
O O2 0.3115(2) 1.0113(2) 0.10901(13) 0.0595(5) Uani d 1
N N1 0.5962(3) 0.8897(2) 0.13595(14) 0.0419(4) Uani d 1
H H1 0.668(3) 0.905(2) 0.0428(18) 0.045(6) Uiso d 1
C C1 0.4288(3) 0.9404(3) 0.17520(17) 0.0425(5) Uani d 1
C C2 0.3808(3) 0.9133(3) 0.30392(17) 0.0390(5) Uani d 1
C C3 0.2785(3) 1.0356(3) 0.3555(2) 0.0492(5) Uani d 1
H H3 0.2416 1.1353 0.3091 0.059 Uiso calc 1
C C4 0.2312(3) 1.0108(3) 0.4745(2) 0.0507(6) Uani d 1
H H4 0.1646 1.0942 0.5083 0.061 Uiso calc 1
C C5 0.2823(3) 0.8631(3) 0.54278(19) 0.0509(6) Uani d 1
H H5 0.2488 0.8460 0.6229 0.061 Uiso calc 1
C C6 0.3830(3) 0.7394(3) 0.49404(18) 0.0450(5) Uani d 1
H H6 0.4171 0.6392 0.5410 0.054 Uiso calc 1
C C7 0.4330(3) 0.7651(2) 0.37516(17) 0.0354(4) Uani d 1
C C8 0.7130(3) 0.6560(2) 0.28206(16) 0.0362(4) Uani d 1
H H8 0.7901 0.6389 0.3481 0.043 Uiso calc 1
C C9 0.7429(3) 0.8348(2) 0.21354(17) 0.0406(5) Uani d 1
H H9A 0.7467 0.9132 0.2681 0.049 Uiso calc 1
H H9B 0.8622 0.8383 0.1673 0.049 Uiso calc 1
C C10 0.7614(3) 0.5194(2) 0.20902(16) 0.0342(4) Uani d 1
C C11 0.9417(3) 0.4563(3) 0.19450(18) 0.0426(5) Uani d 1
C C12 0.9891(3) 0.3338(3) 0.1260(2) 0.0522(6) Uani d 1
H H12 1.1112 0.2935 0.1179 0.063 Uiso calc 1
C C13 0.8542(4) 0.2723(3) 0.0700(2) 0.0554(6) Uani d 1
H H13 0.8845 0.1900 0.0236 0.066 Uiso calc 1
C C14 0.6739(4) 0.3327(3) 0.0825(2) 0.0551(6) Uani d 1
H H14 0.5826 0.2910 0.0443 0.066 Uiso calc 1
C C15 0.6279(3) 0.4545(3) 0.15140(19) 0.0445(5) Uani d 1
H H15 0.5054 0.4939 0.1593 0.053 Uiso calc 1

loop_
_atom_site_aniso_label
_atom_site_aniso_U_11
_atom_site_aniso_U_22
_atom_site_aniso_U_33
_atom_site_aniso_U_12
_atom_site_aniso_U_13
_atom_site_aniso_U_23
Cl1 0.0405(4) 0.0984(6) 0.0982(6) 0.0052(3) -0.0205(3) -0.0348(4)
O1 0.0441(8) 0.0336(7) 0.0422(8) 0.0024(6) 0.0056(6) -0.0054(6)
O2 0.0676(11) 0.0680(11) 0.0408(9) 0.0247(9) -0.0110(8) -0.0048(8)
N1 0.0568(11) 0.0367(9) 0.0304(9) 0.0036(8) -0.0024(8) -0.0020(7)
C1 0.0573(14) 0.0360(11) 0.0341(10) 0.0076(10) -0.0080(10) -0.0054(9)
C2 0.0426(11) 0.0397(11) 0.0352(10) 0.0050(9) -0.0057(9) -0.0074(8)
C3 0.0537(14) 0.0438(12) 0.0508(13) 0.0123(10) -0.0111(11) -0.0091(10)
C4 0.0486(13) 0.0533(14) 0.0530(13) 0.0093(11) -0.0001(11) -0.0210(11)
C5 0.0540(14) 0.0579(14) 0.0405(12) -0.0033(11) 0.0080(11) -0.0133(11)
C6 0.0493(13) 0.0441(12) 0.0389(11) 0.0008(10) 0.0018(10) -0.0032(9)
C7 0.0359(10) 0.0341(10) 0.0361(10) 0.0024(8) -0.0018(8) -0.0073(8)
C8 0.0395(11) 0.0366(11) 0.0325(10) 0.0033(8) -0.0059(8) -0.0053(8)
C9 0.0456(12) 0.0367(11) 0.0392(11) -0.0014(9) -0.0009(9) -0.0074(9)
C10 0.0373(10) 0.0315(10) 0.0314(9) 0.0024(8) -0.0015(8) 0.0001(8)
C11 0.0398(11) 0.0429(12) 0.0432(11) 0.0030(9) -0.0029(9) -0.0034(9)
C12 0.0510(14) 0.0461(13) 0.0550(14) 0.0153(11) 0.0076(11) -0.0053(11)
C13 0.0765(18) 0.0374(12) 0.0513(13) 0.0048(12) 0.0069(13) -0.0130(10)
C14 0.0655(16) 0.0495(14) 0.0549(14) -0.0079(12) -0.0089(12) -0.0188(11)
C15 0.0414(12) 0.0434(12) 0.0506(12) 0.0031(9) -0.0073(10) -0.0118(10)

loop_
_atom_type_symbol
_atom_type_description
_atom_type_scat_dispersion_real
_atom_type_scat_dispersion_imag
_atom_type_scat_source
C C 0.0033 0.0016 'International Tables Vol C Tables 4.2.6.8 and 6.1.1.4'
H H 0.0000 0.0000 'International Tables Vol C Tables 4.2.6.8 and 6.1.1.4'
Cl Cl 0.1484 0.1585 'International Tables Vol C Tables 4.2.6.8 and 6.1.1.4'
N N 0.0061 0.0033 'International Tables Vol C Tables 4.2.6.8 and 6.1.1.4'
O O 0.0106 0.0060 'International Tables Vol C Tables 4.2.6.8 and 6.1.1.4'

loop_
_geom_angle_atom_site_label_1
_geom_angle_atom_site_label_2
_geom_angle_atom_site_label_3
_geom_angle
C7 O1 C8 117.07(14)
C1 N1 H1 130.6(11)
C1 N1 C9 122.40(17)
C9 N1 H1 105.8(11)
O2 C1 N1 123.09(19)
O2 C1 C2 119.0(2)
N1 C1 C2 117.87(19)
C3 C2 C1 120.30(19)
C7 C2 C1 121.27(18)
C7 C2 C3 118.42(19)
C2 C3 H3 119.6
C4 C3 C2 120.8(2)
C4 C3 H3 119.6
C3 C4 H4 120.1
C5 C4 C3 119.8(2)
C5 C4 H4 120.1
C4 C5 H5 119.7
C4 C5 C6 120.7(2)
C6 C5 H5 119.7
C5 C6 H6 120.2
C5 C6 C7 119.6(2)
C7 C6 H6 120.2
O1 C7 C2 120.41(17)
C6 C7 O1 118.60(18)
C6 C7 C2 120.71(19)
O1 C8 H8 108.8
O1 C8 C9 110.50(16)
O1 C8 C10 106.64(15)
C9 C8 H8 108.8
C10 C8 H8 108.8
C10 C8 C9 113.14(15)
N1 C9 C8 112.49(16)
N1 C9 H9A 109.1
N1 C9 H9B 109.1
C8 C9 H9A 109.1
C8 C9 H9B 109.1
H9A C9 H9B 107.8
C11 C10 C8 121.44(18)
C11 C10 C15 117.21(18)
C15 C10 C8 121.34(18)
C10 C11 Cl1 120.02(16)
C12 C11 Cl1 117.79(18)
C12 C11 C10 122.2(2)
C11 C12 H12 120.4
C13 C12 C11 119.3(2)
C13 C12 H12 120.4
C12 C13 H13 120.0
C12 C13 C14 119.9(2)
C14 C13 H13 120.0
C13 C14 H14 119.8
C13 C14 C15 120.4(2)
C15 C14 H14 119.8
C10 C15 H15 119.5
C14 C15 C10 121.0(2)
C14 C15 H15 119.5

loop_
_geom_bond_atom_site_label_1
_geom_bond_atom_site_label_2
_geom_bond_distance
Cl1 C11 1.739(2)
O1 C7 1.386(2)
O1 C8 1.441(2)
O2 C1 1.255(3)
N1 H1 1.14(2)
N1 C1 1.326(3)
N1 C9 1.464(3)
C1 C2 1.487(3)
C2 C3 1.391(3)
C2 C7 1.389(3)
C3 H3 0.9300
C3 C4 1.378(3)
C4 H4 0.9300
C4 C5 1.368(3)
C5 H5 0.9300
C5 C6 1.378(3)
C6 H6 0.9300
C6 C7 1.380(3)
C8 H8 0.9800
C8 C9 1.527(3)
C8 C10 1.510(3)
C9 H9A 0.9700
C9 H9B 0.9700
C10 C11 1.386(3)
C10 C15 1.387(3)
C11 C12 1.383(3)
C12 H12 0.9300
C12 C13 1.370(3)
C13 H13 0.9300
C13 C14 1.376(3)
C14 H14 0.9300
C14 C15 1.380(3)
C15 H15 0.9300

loop_
_geom_hbond_atom_site_label_D
_geom_hbond_atom_site_label_H
_geom_hbond_atom_site_label_A
_geom_hbond_site_symmetry_A
_geom_hbond_distance_DH
_geom_hbond_distance_HA
_geom_hbond_distance_DA
_geom_hbond_angle_DHA
N1 H1 O2 2_675 1.15(2) 1.78(2) 2.849(2) 153.9(16)

loop_
_geom_torsion_atom_site_label_1
_geom_torsion_atom_site_label_2
_geom_torsion_atom_site_label_3
_geom_torsion_atom_site_label_4
_geom_torsion
Cl1 C11 C12 C13 -179.61(17)
O1 C8 C9 N1 -43.5(2)
O1 C8 C10 C11 -152.15(17)
O1 C8 C10 C15 29.4(2)
O2 C1 C2 C3 -38.0(3)
O2 C1 C2 C7 140.7(2)
N1 C1 C2 C3 141.2(2)
N1 C1 C2 C7 -40.1(3)
C1 N1 C9 C8 76.9(2)
C1 C2 C3 C4 179.2(2)
C1 C2 C7 O1 -4.4(3)
C1 C2 C7 C6 -178.2(2)
C2 C3 C4 C5 -1.1(4)
C3 C2 C7 O1 174.33(18)
C3 C2 C7 C6 0.6(3)
C3 C4 C5 C6 0.8(4)
C4 C5 C6 C7 0.1(3)
C5 C6 C7 O1 -174.72(19)
C5 C6 C7 C2 -0.8(3)
C7 O1 C8 C9 -43.1(2)
C7 O1 C8 C10 -166.47(15)
C7 C2 C3 C4 0.4(3)
C8 O1 C7 C2 74.4(2)
C8 O1 C7 C6 -111.7(2)
C8 C10 C11 Cl1 1.2(3)
C8 C10 C11 C12 -178.64(19)
C8 C10 C15 C14 178.42(19)
C9 N1 C1 O2 168.99(19)
C9 N1 C1 C2 -10.1(3)
C9 C8 C10 C11 86.2(2)
C9 C8 C10 C15 -92.3(2)
C10 C8 C9 N1 76.0(2)
C10 C11 C12 C13 0.2(3)
C11 C10 C15 C14 -0.1(3)
C11 C12 C13 C14 -0.1(3)
C12 C13 C14 C15 -0.2(4)
C13 C14 C15 C10 0.2(3)
C15 C10 C11 Cl1 179.69(15)
C15 C10 C11 C12 -0.1(3)

_cod_database_fobs_code 1549345
